data_2216876
loop_
_publ_author_name
'Yathirajan, H.S.'
'Narayana, B.'
'Swamy, M.T.'
'Sarojini, B.K.'
'Bolte, Michael'

_publ_section_title
;
 Phthalazin-1(2<i>H</i>)-one--picric acid (1/1)
;
_journal_coeditor_code AT2514
_journal_issue 1
_journal_name_full 'Acta Crystallographica Section E'
_journal_page_first o119
_journal_page_last o119
_journal_paper_doi 10.1107/S1600536807063362
_journal_volume 64
_journal_year 2008
_chemical_formula_iupac 'C6 H3 N3 O7, C8 H6 N2 O'
_chemical_formula_moiety 'C6 H3 N3 O7, C8 H6 N2 O'
_chemical_formula_sum 'C14 H9 N5 O8'
_chemical_formula_weight 375.26
_chemical_name_systematic
;
Phthalazin-1(2H)-one--picric acid (1/1)
;
_space_group_IT_number 14
_symmetry_cell_setting monoclinic
_symmetry_space_group_name_Hall '-P 2yn'
_symmetry_space_group_name_H-M 'P 1 21/n 1'
_atom_sites_solution_hydrogens geom
_atom_sites_solution_primary direct
_atom_sites_solution_secondary difmap
_audit_creation_method SHELXL-97
_cell_angle_alpha 90.00
_cell_angle_beta 95.246(5)
_cell_angle_gamma 90.00
_cell_formula_units_Z 4
_cell_length_a 6.9277(4)
_cell_length_b 9.2087(8)
_cell_length_c 23.6900(15)
_cell_measurement_reflns_used 18866
_cell_measurement_temperature 173(2)
_cell_measurement_theta_max 25.7
_cell_measurement_theta_min 3.5
_cell_volume 1504.98(18)
_computing_cell_refinement 'X-AREA (Stoe & Cie, 2001)'
_computing_data_collection 'X-AREA (Stoe & Cie, 2001)'
_computing_data_reduction 'X-AREA (Stoe & Cie, 2001)'
_computing_molecular_graphics 'PLATON (Spek, 2003)'
_computing_publication_material 'SHELXL97 (Sheldrick, 1997)'
_computing_structure_refinement 'SHELXL97 (Sheldrick, 1997)'
_computing_structure_solution 'SHELXS97 (Sheldrick, 1990)'
_diffrn_ambient_temperature 173(2)
_diffrn_measured_fraction_theta_full 0.998
_diffrn_measured_fraction_theta_max 0.989
_diffrn_measurement_device_type 'Stoe IPDSII diffractometer'
_diffrn_measurement_method \w
_diffrn_radiation_monochromator graphite
_diffrn_radiation_source 'fine-focus sealed tube'
_diffrn_radiation_type MoK\a
_diffrn_radiation_wavelength 0.71073
_diffrn_reflns_av_R_equivalents 0.0427
_diffrn_reflns_av_sigmaI/netI 0.0211
_diffrn_reflns_limit_h_max 8
_diffrn_reflns_limit_h_min -8
_diffrn_reflns_limit_k_max 11
_diffrn_reflns_limit_k_min -11
_diffrn_reflns_limit_l_max 28
_diffrn_reflns_limit_l_min -28
_diffrn_reflns_number 18938
_diffrn_reflns_theta_full 25.00
_diffrn_reflns_theta_max 25.63
_diffrn_reflns_theta_min 3.41
_diffrn_standards_number 0
_exptl_absorpt_coefficient_mu 0.139
_exptl_absorpt_correction_type none
_exptl_crystal_colour yellow
_exptl_crystal_density_diffrn 1.656
_exptl_crystal_density_method 'not measured'
_exptl_crystal_description block
_exptl_crystal_F_000 768
_exptl_crystal_size_max 0.27
_exptl_crystal_size_mid 0.25
_exptl_crystal_size_min 0.24
_refine_diff_density_max 0.224
_refine_diff_density_min -0.176
_refine_ls_extinction_coef 0.0119(17)
_refine_ls_extinction_expression Fc^*^=kFc[1+0.001xFc^2^\l^3^/sin(2\q)]^-1/4^
_refine_ls_extinction_method SHELXL
_refine_ls_goodness_of_fit_ref 1.021
_refine_ls_hydrogen_treatment mixed
_refine_ls_matrix_type full
_refine_ls_number_parameters 253
_refine_ls_number_reflns 2819
_refine_ls_number_restraints 0
_refine_ls_restrained_S_all 1.021
_refine_ls_R_factor_all 0.0415
_refine_ls_R_factor_gt 0.0336
_refine_ls_shift/su_max 0.001
_refine_ls_shift/su_mean 0.000
_refine_ls_structure_factor_coef Fsqd
_refine_ls_weighting_details 'calc w=1/[\s^2^(Fo^2^)+(0.0623P)^2^+0.1404P] where P=(Fo^2^+2Fc^2^)/3'
_refine_ls_weighting_scheme calc
_refine_ls_wR_factor_gt 0.0871
_refine_ls_wR_factor_ref 0.0913
_reflns_number_gt 2384
_reflns_number_total 2819
_reflns_threshold_expression I>2\s(I)
_cod_data_source_file at2514.cif
_cod_data_source_block I
_cod_original_sg_symbol_H-M 'P 21/n'
_cod_database_code 2216876
_cod_database_fobs_code 2216876

loop_
_symmetry_equiv_pos_as_xyz
'x, y, z'
'-x+1/2, y+1/2, -z+1/2'
'-x, -y, -z'
'x-1/2, -y-1/2, z-1/2'

loop_
_atom_site_type_symbol
_atom_site_label
_atom_site_fract_x
_atom_site_fract_y
_atom_site_fract_z
_atom_site_U_iso_or_equiv
_atom_site_adp_type
_atom_site_calc_flag
_atom_site_refinement_flags
_atom_site_occupancy
O O1 0.66147(14) 0.65518(11) 0.51988(4) 0.0300(2) Uani d . 1
N N1 0.67645(17) 0.48688(13) 0.45056(5) 0.0272(3) Uani d . 1
H H1 0.562(3) 0.445(2) 0.4613(8) 0.044(5) Uiso d . 1
N N2 0.75780(17) 0.41599(13) 0.40757(5) 0.0292(3) Uani d . 1
C C1 0.74820(18) 0.60533(15) 0.48045(5) 0.0240(3) Uani d . 1
C C2 0.9215(2) 0.46716(16) 0.39350(6) 0.0287(3) Uani d . 1
H H2 0.9818 0.4186 0.3644 0.034 Uiso calc R 1
C C3 1.01736(19) 0.59266(15) 0.41912(6) 0.0258(3) Uani d . 1
C C4 1.1946(2) 0.64606(17) 0.40233(6) 0.0303(3) Uani d . 1
H H4 1.2568 0.5978 0.3735 0.036 Uiso calc R 1
C C5 1.2770(2) 0.76868(17) 0.42798(6) 0.0318(3) Uani d . 1
H H5 1.3962 0.8044 0.4167 0.038 Uiso calc R 1
C C6 1.1867(2) 0.84098(16) 0.47044(6) 0.0310(3) Uani d . 1
H H6 1.2441 0.9261 0.4873 0.037 Uiso calc R 1
C C7 1.0148(2) 0.78938(15) 0.48800(6) 0.0271(3) Uani d . 1
H H7 0.9549 0.8380 0.5172 0.033 Uiso calc R 1
C C8 0.92916(18) 0.66482(15) 0.46255(5) 0.0236(3) Uani d . 1
C C11 0.55633(18) 0.74695(14) 0.68594(6) 0.0240(3) Uani d . 1
C C12 0.58222(18) 0.69094(14) 0.74195(6) 0.0235(3) Uani d . 1
C C13 0.44722(18) 0.71095(14) 0.78092(6) 0.0239(3) Uani d . 1
H H13 0.4688 0.6721 0.8181 0.029 Uiso calc R 1
C C14 0.28010(19) 0.78865(14) 0.76467(6) 0.0241(3) Uani d . 1
C C15 0.24542(19) 0.84793(14) 0.71086(6) 0.0249(3) Uani d . 1
H H15 0.1298 0.9006 0.7003 0.030 Uiso calc R 1
C C16 0.38311(19) 0.82836(14) 0.67310(6) 0.0242(3) Uani d . 1
N N11 0.75280(16) 0.60220(13) 0.76171(5) 0.0280(3) Uani d . 1
N N12 0.13440(16) 0.80502(13) 0.80526(5) 0.0279(3) Uani d . 1
N N13 0.34405(18) 0.89697(13) 0.61722(5) 0.0287(3) Uani d . 1
O O11 0.68359(15) 0.71926(12) 0.64906(5) 0.0332(3) Uani d . 1
H H11 0.643(4) 0.767(3) 0.6170(11) 0.075(7) Uiso d . 1
O O12 0.89061(14) 0.59522(13) 0.73298(5) 0.0405(3) Uani d . 1
O O13 0.74780(16) 0.53924(14) 0.80712(5) 0.0434(3) Uani d . 1
O O14 0.15798(15) 0.73720(13) 0.84986(4) 0.0392(3) Uani d . 1
O O15 -0.00576(15) 0.88503(13) 0.79219(5) 0.0397(3) Uani d . 1
O O16 0.18568(17) 0.95344(12) 0.60558(5) 0.0410(3) Uani d . 1
O O17 0.47424(16) 0.89587(12) 0.58474(4) 0.0374(3) Uani d . 1

loop_
_atom_site_aniso_label
_atom_site_aniso_U_11
_atom_site_aniso_U_22
_atom_site_aniso_U_33
_atom_site_aniso_U_12
_atom_site_aniso_U_13
_atom_site_aniso_U_23
O1 0.0242(5) 0.0360(6) 0.0314(5) -0.0009(4) 0.0101(4) -0.0075(4)
N1 0.0236(6) 0.0319(6) 0.0271(6) -0.0020(5) 0.0077(5) -0.0047(5)
N2 0.0285(6) 0.0324(6) 0.0277(6) 0.0001(5) 0.0073(5) -0.0043(5)
C1 0.0201(6) 0.0283(7) 0.0237(6) 0.0036(5) 0.0021(5) 0.0005(5)
C2 0.0292(7) 0.0329(7) 0.0250(7) 0.0025(6) 0.0083(5) -0.0028(6)
C3 0.0238(6) 0.0303(7) 0.0234(7) 0.0036(5) 0.0033(5) 0.0041(5)
C4 0.0271(7) 0.0381(8) 0.0270(7) 0.0036(6) 0.0090(6) 0.0049(6)
C5 0.0238(7) 0.0401(8) 0.0322(8) -0.0028(6) 0.0056(6) 0.0082(6)
C6 0.0278(7) 0.0317(7) 0.0329(8) -0.0031(6) -0.0006(6) 0.0037(6)
C7 0.0249(6) 0.0301(7) 0.0262(7) 0.0028(5) 0.0020(5) -0.0007(5)
C8 0.0192(6) 0.0291(7) 0.0226(6) 0.0031(5) 0.0024(5) 0.0030(5)
C11 0.0225(6) 0.0228(6) 0.0271(7) -0.0038(5) 0.0045(5) -0.0047(5)
C12 0.0193(6) 0.0234(6) 0.0275(7) -0.0001(5) 0.0010(5) -0.0035(5)
C13 0.0234(6) 0.0238(6) 0.0242(7) -0.0013(5) 0.0007(5) -0.0018(5)
C14 0.0211(6) 0.0248(6) 0.0269(7) -0.0010(5) 0.0054(5) -0.0035(5)
C15 0.0227(6) 0.0223(6) 0.0292(7) 0.0000(5) 0.0006(5) -0.0024(5)
C16 0.0271(7) 0.0213(6) 0.0240(7) -0.0025(5) 0.0010(5) -0.0009(5)
N11 0.0232(6) 0.0320(6) 0.0282(6) 0.0030(5) -0.0003(5) -0.0058(5)
N12 0.0239(6) 0.0298(6) 0.0306(6) 0.0008(5) 0.0064(5) -0.0022(5)
N13 0.0360(7) 0.0248(6) 0.0250(6) -0.0001(5) 0.0015(5) -0.0017(5)
O11 0.0300(5) 0.0421(6) 0.0291(6) 0.0055(4) 0.0108(4) 0.0008(5)
O12 0.0228(5) 0.0580(7) 0.0415(6) 0.0097(5) 0.0079(4) -0.0005(5)
O13 0.0417(6) 0.0551(7) 0.0337(6) 0.0212(5) 0.0044(5) 0.0100(5)
O14 0.0337(6) 0.0549(7) 0.0304(6) 0.0046(5) 0.0101(4) 0.0094(5)
O15 0.0321(6) 0.0410(6) 0.0478(7) 0.0143(5) 0.0132(5) 0.0035(5)
O16 0.0471(7) 0.0412(6) 0.0336(6) 0.0164(5) -0.0028(5) 0.0029(5)
O17 0.0432(6) 0.0420(6) 0.0280(5) -0.0031(5) 0.0087(5) 0.0034(4)

loop_
_atom_type_symbol
_atom_type_description
_atom_type_scat_dispersion_real
_atom_type_scat_dispersion_imag
_atom_type_scat_source
C C 0.0033 0.0016 'International Tables Vol C Tables 4.2.6.8 and 6.1.1.4'
H H 0.0000 0.0000 'International Tables Vol C Tables 4.2.6.8 and 6.1.1.4'
N N 0.0061 0.0033 'International Tables Vol C Tables 4.2.6.8 and 6.1.1.4'
O O 0.0106 0.0060 'International Tables Vol C Tables 4.2.6.8 and 6.1.1.4'

loop_
_geom_angle_atom_site_label_1
_geom_angle_atom_site_label_2
_geom_angle_atom_site_label_3
_geom_angle
C1 N1 N2 127.46(12)
C1 N1 H1 117.8(11)
N2 N1 H1 114.7(11)
C2 N2 N1 116.41(12)
O1 C1 N1 120.34(12)
O1 C1 C8 124.33(12)
N1 C1 C8 115.34(12)
N2 C2 C3 124.27(13)
N2 C2 H2 117.9
C3 C2 H2 117.9
C8 C3 C4 119.14(13)
C8 C3 C2 118.16(12)
C4 C3 C2 122.69(13)
C5 C4 C3 119.70(14)
C5 C4 H4 120.1
C3 C4 H4 120.1
C4 C5 C6 120.74(13)
C4 C5 H5 119.6
C6 C5 H5 119.6
C7 C6 C5 120.45(14)
C7 C6 H6 119.8
C5 C6 H6 119.8
C6 C7 C8 119.64(13)
C6 C7 H7 120.2
C8 C7 H7 120.2
C7 C8 C3 120.31(12)
C7 C8 C1 121.39(12)
C3 C8 C1 118.29(12)
O11 C11 C12 120.86(12)
O11 C11 C16 124.09(13)
C12 C11 C16 115.01(12)
C13 C12 C11 122.63(12)
C13 C12 N11 115.59(12)
C11 C12 N11 121.74(12)
C12 C13 C14 118.79(12)
C12 C13 H13 120.6
C14 C13 H13 120.6
C13 C14 C15 121.91(13)
C13 C14 N12 118.66(12)
C15 C14 N12 119.41(12)
C16 C15 C14 118.24(12)
C16 C15 H15 120.9
C14 C15 H15 120.9
C15 C16 C11 123.37(13)
C15 C16 N13 116.56(12)
C11 C16 N13 120.06(12)
O12 N11 O13 123.34(12)
O12 N11 C12 119.68(12)
O13 N11 C12 116.99(11)
O14 N12 O15 124.04(12)
O14 N12 C14 117.92(11)
O15 N12 C14 118.04(12)
O16 N13 O17 123.57(12)
O16 N13 C16 118.27(12)
O17 N13 C16 118.15(12)
C11 O11 H11 106.6(16)

loop_
_geom_bond_atom_site_label_1
_geom_bond_atom_site_label_2
_geom_bond_distance
O1 C1 1.2438(17)
N1 C1 1.3688(18)
N1 N2 1.3733(16)
N1 H1 0.94(2)
N2 C2 1.2990(19)
C1 C8 1.4659(19)
C2 C3 1.439(2)
C2 H2 0.9500
C3 C8 1.4102(19)
C3 C4 1.413(2)
C4 C5 1.381(2)
C4 H4 0.9500
C5 C6 1.400(2)
C5 H5 0.9500
C6 C7 1.381(2)
C6 H6 0.9500
C7 C8 1.4019(19)
C7 H7 0.9500
C11 O11 1.3214(17)
C11 C12 1.4198(19)
C11 C16 1.4240(19)
C12 C13 1.385(2)
C12 N11 1.4772(17)
C13 C14 1.3853(19)
C13 H13 0.9500
C14 C15 1.387(2)
C14 N12 1.4640(18)
C15 C16 1.378(2)
C15 H15 0.9500
C16 N13 1.4694(17)
N11 O12 1.2238(16)
N11 O13 1.2255(17)
N12 O14 1.2255(16)
N12 O15 1.2356(16)
N13 O16 1.2226(16)
N13 O17 1.2381(17)
O11 H11 0.90(3)

loop_
_geom_hbond_atom_site_label_D
_geom_hbond_atom_site_label_H
_geom_hbond_atom_site_label_A
_geom_hbond_site_symmetry_A
_geom_hbond_distance_DH
_geom_hbond_distance_HA
_geom_hbond_distance_DA
_geom_hbond_angle_DHA
N1 H1 O1 3_666 0.94(2) 1.89(2) 2.8252(16) 175.2(17)
O11 H11 O17 . 0.90(3) 1.79(3) 2.5819(16) 146(2)

loop_
_geom_torsion_atom_site_label_1
_geom_torsion_atom_site_label_2
_geom_torsion_atom_site_label_3
_geom_torsion_atom_site_label_4
_geom_torsion
C1 N1 N2 C2 -0.1(2)
N2 N1 C1 O1 -177.43(12)
N2 N1 C1 C8 2.34(19)
N1 N2 C2 C3 -1.3(2)
N2 C2 C3 C8 0.3(2)
N2 C2 C3 C4 -179.38(13)
C8 C3 C4 C5 -0.9(2)
C2 C3 C4 C5 178.79(13)
C3 C4 C5 C6 -0.1(2)
C4 C5 C6 C7 1.0(2)
C5 C6 C7 C8 -0.8(2)
C6 C7 C8 C3 -0.22(19)
C6 C7 C8 C1 179.16(12)
C4 C3 C8 C7 1.09(19)
C2 C3 C8 C7 -178.64(12)
C4 C3 C8 C1 -178.31(12)
C2 C3 C8 C1 1.96(18)
O1 C1 C8 C7 -2.7(2)
N1 C1 C8 C7 177.49(12)
O1 C1 C8 C3 176.65(12)
N1 C1 C8 C3 -3.12(17)
O11 C11 C12 C13 -176.48(12)
C16 C11 C12 C13 1.42(18)
O11 C11 C12 N11 1.12(19)
C16 C11 C12 N11 179.02(11)
C11 C12 C13 C14 0.0(2)
N11 C12 C13 C14 -177.71(11)
C12 C13 C14 C15 -0.7(2)
C12 C13 C14 N12 177.76(12)
C13 C14 C15 C16 -0.2(2)
N12 C14 C15 C16 -178.67(12)
C14 C15 C16 C11 1.9(2)
C14 C15 C16 N13 -178.00(11)
O11 C11 C16 C15 175.42(13)
C12 C11 C16 C15 -2.40(19)
O11 C11 C16 N13 -4.7(2)
C12 C11 C16 N13 177.46(11)
C13 C12 N11 O12 -170.29(12)
C11 C12 N11 O12 11.95(19)
C13 C12 N11 O13 9.31(18)
C11 C12 N11 O13 -168.45(12)
C13 C14 N12 O14 -7.04(19)
C15 C14 N12 O14 171.43(13)
C13 C14 N12 O15 173.74(12)
C15 C14 N12 O15 -7.79(19)
C15 C16 N13 O16 -7.40(18)
C11 C16 N13 O16 172.73(12)
C15 C16 N13 O17 171.79(12)
C11 C16 N13 O17 -8.08(18)

loop_
_cod_related_entry_id
_cod_related_entry_database
_cod_related_entry_code
1 ChemSpider 21119744
